data_8104102
loop_
_publ_author_name
'Pani, M.'
'Merlo, F.'
'Fornasini, M.L.'

_publ_section_title
;
 Structure and transport properties of the R2 Co2 Al compounds (R= Pr, Nd,
 Sm, Gd, Tb, Dy, Ho, Er, Tm, Y)
;
_journal_name_full 'Zeitschrift fuer Kristallographie (149,1979-)'
_journal_page_first 415
_journal_page_last 419
_journal_volume 217
_journal_year 2002
_chemical_formula_sum 'Al Co2 Pr2'
_space_group_IT_number 15
_symmetry_space_group_name_Hall '-C 2yc'
_symmetry_space_group_name_H-M 'C 1 2/c 1'
_cell_angle_alpha 90
_cell_angle_beta 103.89
_cell_angle_gamma 90
_cell_formula_units_Z 4
_cell_length_a 9.595
_cell_length_b 5.609
_cell_length_c 7.758
_cell_volume 405.314
_citation_journal_id_ASTM ZEKRDZ
_cod_data_source_file Pani_ZEKRDZ_2002_680.cif
_cod_data_source_block Al1Co2Pr2
_cod_original_cell_volume 405.3138
_cod_original_formula_sum 'Al1 Co2 Pr2'
_cod_database_code 8104102

loop_
_symmetry_equiv_pos_as_xyz
x,y,z
-x,y,-z+1/2
-x,-y,-z
x,-y,z-1/2
x+1/2,y+1/2,z
-x+1/2,y+1/2,-z+1/2
-x+1/2,-y+1/2,-z
x+1/2,-y+1/2,z-1/2

loop_
_atom_site_label
_atom_site_type_symbol
_atom_site_fract_x
_atom_site_fract_y
_atom_site_fract_z
_atom_site_occupancy
_atom_site_U_iso_or_equiv
Co1 Co 0.13982 0.14124 0.00595 1 0.0
Pr1 Pr 0.35425 0.14594 0.35429 1 0.0
Al1 Al 0 0.1252 0.25 1 0.0
